data_7130340
loop_
_publ_author_name
'Broto-Ribas, Anna'
'Guti\'errez, Susana'
'Imaz, Inhar'
'Carn\'e-S\'anchez, Arnau'
'G\'andara, Felipe'
'Juanhuix, Judith'
'Maspoch, Daniel'

_publ_section_title
;
 Synthesis of the Two Isomers of Heteroleptic Rh12L6L&#x2019;6
 Metal-Organic Polyhedra by Screening of Complementary Linkers
;
_journal_name_full 'Chemical Communications'
_journal_paper_doi 10.1039/D2CC03220A
_journal_year 2022
_chemical_formula_moiety 'C186 H150 N18 O54 Rh12'
_chemical_formula_sum 'C186 H150 N18 O54 Rh12'
_chemical_formula_weight 4736.15
_chemical_name_systematic het-Rh-MOP-1
_space_group_crystal_system trigonal
_space_group_IT_number 167
_space_group_name_Hall '-R 3 2"c'
_space_group_name_H-M_alt 'R -3 c :H'
_atom_sites_solution_hydrogens geom
_atom_sites_solution_primary dual
_audit_creation_date 2022-05-15
_audit_creation_method
;
Olex2 1.3
(compiled 2020.11.12 svn.r5f609507 for OlexSys, GUI svn.r6408)
;
_audit_update_record
;
2022-05-31 deposited with the CCDC.	2022-07-18 downloaded from the CCDC.
;
_cell_angle_alpha 90
_cell_angle_beta 90
_cell_angle_gamma 120
_cell_formula_units_Z 6
_cell_length_a 31.163
_cell_length_b 31.163
_cell_length_c 69.154
_cell_measurement_reflns_used 4367
_cell_measurement_temperature 100
_cell_measurement_theta_max 60
_cell_measurement_theta_min 1
_cell_volume 58160.276
_computing_molecular_graphics 'Olex2 1.3 (Dolomanov et al., 2009)'
_computing_publication_material 'Olex2 1.3 (Dolomanov et al., 2009)'
_computing_structure_refinement 'SHELXL 2018/3 (Sheldrick, 2015)'
_computing_structure_solution 'SHELXT 2018/2 (Sheldrick, 2018)'
_diffrn_ambient_temperature 100
_diffrn_measured_fraction_theta_full 0.999
_diffrn_measured_fraction_theta_max 0.999
_diffrn_measurement_device_type synchrotron
_diffrn_radiation_type synchrotron
_diffrn_radiation_wavelength 0.82656
_diffrn_reflns_av_R_equivalents 0.0673
_diffrn_reflns_av_unetI/netI 0.0272
_diffrn_reflns_Laue_measured_fraction_full 0.999
_diffrn_reflns_Laue_measured_fraction_max 0.999
_diffrn_reflns_limit_h_max 27
_diffrn_reflns_limit_h_min 0
_diffrn_reflns_limit_k_max 15
_diffrn_reflns_limit_k_min 0
_diffrn_reflns_limit_l_max 69
_diffrn_reflns_limit_l_min -69
_diffrn_reflns_number 131593
_diffrn_reflns_point_group_measured_fraction_full 0.999
_diffrn_reflns_point_group_measured_fraction_max 0.999
_diffrn_reflns_theta_full 24.672
_diffrn_reflns_theta_max 24.672
_diffrn_reflns_theta_min 1.520
_exptl_absorpt_coefficient_mu 0.809
_exptl_absorpt_correction_type none
_exptl_crystal_colour 'reddish red'
_exptl_crystal_colour_modifier reddish
_exptl_crystal_colour_primary red
_exptl_crystal_density_diffrn 0.811
_exptl_crystal_description cube
_exptl_crystal_F_000 14184
_exptl_crystal_size_max 0.11
_exptl_crystal_size_mid 0.095
_exptl_crystal_size_min 0.088
_refine_diff_density_max 1.074
_refine_diff_density_min -0.360
_refine_diff_density_rms 0.097
_refine_ls_extinction_method none
_refine_ls_goodness_of_fit_ref 1.366
_refine_ls_hydrogen_treatment constr
_refine_ls_matrix_type full
_refine_ls_number_parameters 374
_refine_ls_number_reflns 6990
_refine_ls_number_restraints 233
_refine_ls_restrained_S_all 1.362
_refine_ls_R_factor_all 0.1108
_refine_ls_R_factor_gt 0.1002
_refine_ls_shift/su_max 0.001
_refine_ls_shift/su_mean 0.000
_refine_ls_structure_factor_coef Fsqd
_refine_ls_weighting_details 'w=1/[\s^2^(Fo^2^)+(0.2000P)^2^] where P=(Fo^2^+2Fc^2^)/3'
_refine_ls_weighting_scheme calc
_refine_ls_wR_factor_gt 0.3216
_refine_ls_wR_factor_ref 0.3418
_reflns_Friedel_coverage 0.000
_reflns_number_gt 4750
_reflns_number_total 6990
_reflns_threshold_expression 'I > 2\s(I)'
_cod_data_source_file d2cc03220a2.cif
_cod_data_source_block shelx_CCDC1
_cod_original_cell_volume 58160.2
_cod_original_sg_symbol_H-M 'R -3 c'
_cod_database_code 7130340
_shelx_shelxl_version_number 2018/3
_shelx_space_group_comment
;
The symmetry employed for this shelxl refinement is uniquely defined
by the following loop, which should always be used as a source of
symmetry information in preference to the above space-group names.
They are only intended as comments.
;
_olex2_refinement_description
;
1. Fixed Uiso
 At 1.2 times of:
  All C(H) groups
 At 1.5 times of:
  All C(H,H,H) groups
2. Restrained distances
 H10A-H10A_$1
 2.1 with sigma of 0.02
 C8P-C9P \\sim C9P-C7P \\sim C7Q-C9Q \\sim C8Q-C9Q
 with sigma of 0.04
 C6P-C3P \\sim C6P-C8P \\sim C6P-C9P \\sim C6P-C7P \\sim C6P-C7Q \\sim C6P-C8Q
\\sim C6P-C9Q
 with sigma of 0.02
3. Rigid bond restraints
 C6P, C8P, C9P, C7P
 with sigma for 1-2 distances of 0.01 and sigma for 1-3 distances of 0.01
 C4A, C5A, C6A, C2A, C7A, C3A
 with sigma for 1-2 distances of 0.01 and sigma for 1-3 distances of 0.01
 C1I, C2I, C3I, C4I, C5I, C6I, C7I, C8I
 with sigma for 1-2 distances of 0.01 and sigma for 1-3 distances of 0.01
 O3I, C8I, O4I, C6I
 with sigma for 1-2 distances of 0.01 and sigma for 1-3 distances of 0.01
 C11A, C12A, C10A, C13A
 with sigma for 1-2 distances of 0.01 and sigma for 1-3 distances of 0.01
4. Uiso/Uaniso restraints and constraints
C4A \\sim C5A \\sim C6A \\sim C7A \\sim C2A \\sim C3A: within 2A with sigma of
0.04 and sigma for terminal atoms of 0.08 within 2A
C11A \\sim C12A \\sim C10A \\sim C9A \\sim C13A: within 2A with sigma of 0.04
and sigma for terminal atoms of 0.08 within 2A
C2A \\sim C1A: within 2A with sigma of 0.04 and sigma for terminal atoms of
0.08 within 2A
Uanis(C10A) = Uanis(C11A) = Uanis(C12A)
5. Rigid body (RIGU) restrains
 C4A, C5A, C6A, C7A, C2A, C3A
 with sigma for 1-2 distances of 0.004 and sigma for 1-3 distances of 0.004
 C3P, C6P, C8Q, C7Q, C9Q
 with sigma for 1-2 distances of 0.004 and sigma for 1-3 distances of 0.004
 C3P, C6P, C8Q, C9Q, C7Q
 with sigma for 1-2 distances of 0.004 and sigma for 1-3 distances of 0.004
 C3P, C8P, C9P, C6P, C7P
 with sigma for 1-2 distances of 0.004 and sigma for 1-3 distances of 0.004
6. Others
 Sof(C7Q)=Sof(H7QA)=Sof(H7QB)=Sof(H7QC)=Sof(C8Q)=Sof(H8QA)=Sof(H8QB)=Sof(H8QC)=
 Sof(C9Q)=Sof(H9QA)=Sof(H9QB)=Sof(H9QC)=1-FVAR(1)
 Sof(C8P)=Sof(H8PA)=Sof(H8PB)=Sof(H8PC)=Sof(C9P)=Sof(H9PA)=Sof(H9PB)=Sof(H9PC)=
 Sof(C7P)=Sof(H7PA)=Sof(H7PB)=Sof(H7PC)=FVAR(1)
7.a Me refined with riding coordinates:
 C8P(H8PA,H8PB,H8PC), C9P(H9PA,H9PB,H9PC), C7P(H7PA,H7PB,H7PC), C7Q(H7QA,H7QB,
 H7QC), C8Q(H8QA,H8QB,H8QC), C9Q(H9QA,H9QB,H9QC)
7.b Aromatic/amide H refined with riding coordinates:
 C1P(H1P), C2P(H2P), C4P(H4P), C5P(H5P), C7I(H7I), C5I(H5I), C4I(H4I),
 C3I(H3I), C12A(H12A), C14A(H14A), C10A(H10A), C11A(H11A), C5A(H5A), C7A(H7A),
 C3A(H3A), C4A(H4A)
7.c Fitted hexagon refined as free rotating group:
 C1P(C2P,C3P,C4P,C5P,N1P), C2I(C7I,C6I,C5I,C4I,C3I), C12A(C13A,C14A,C9A,C10A,
 C11A), C5A(C6A,C7A,C2A,C3A,C4A)
;
_smtbx_masks_void_probe_radius 1.2
_smtbx_masks_void_truncation_radius 1.2
_olex2_submission_special_instructions 'No special instructions were received'

loop_
_space_group_symop_operation_xyz
'x, y, z'
'-y, x-y, z'
'-x+y, -x, z'
'y, x, -z+1/2'
'x-y, -y, -z+1/2'
'-x, -x+y, -z+1/2'
'x+2/3, y+1/3, z+1/3'
'-y+2/3, x-y+1/3, z+1/3'
'-x+y+2/3, -x+1/3, z+1/3'
'y+2/3, x+1/3, -z+5/6'
'x-y+2/3, -y+1/3, -z+5/6'
'-x+2/3, -x+y+1/3, -z+5/6'
'x+1/3, y+2/3, z+2/3'
'-y+1/3, x-y+2/3, z+2/3'
'-x+y+1/3, -x+2/3, z+2/3'
'y+1/3, x+2/3, -z+7/6'
'x-y+1/3, -y+2/3, -z+7/6'
'-x+1/3, -x+y+2/3, -z+7/6'
'-x, -y, -z'
'y, -x+y, -z'
'x-y, x, -z'
'-y, -x, z-1/2'
'-x+y, y, z-1/2'
'x, x-y, z-1/2'
'-x+2/3, -y+1/3, -z+1/3'
'y+2/3, -x+y+1/3, -z+1/3'
'x-y+2/3, x+1/3, -z+1/3'
'-y+2/3, -x+1/3, z-1/6'
'-x+y+2/3, y+1/3, z-1/6'
'x+2/3, x-y+1/3, z-1/6'
'-x+1/3, -y+2/3, -z+2/3'
'y+1/3, -x+y+2/3, -z+2/3'
'x-y+1/3, x+2/3, -z+2/3'
'-y+1/3, -x+2/3, z+1/6'
'-x+y+1/3, y+2/3, z+1/6'
'x+1/3, x-y+2/3, z+1/6'

loop_
_atom_site_label
_atom_site_type_symbol
_atom_site_fract_x
_atom_site_fract_y
_atom_site_fract_z
_atom_site_U_iso_or_equiv
_atom_site_adp_type
_atom_site_occupancy
_atom_site_site_symmetry_order
_atom_site_calc_flag
_atom_site_refinement_flags_posn
_atom_site_refinement_flags_adp
_atom_site_refinement_flags_occupancy
_atom_site_disorder_assembly
_atom_site_disorder_group
Rh1 Rh 0.50101(3) 0.70670(3) 0.60601(2) 0.1849(5) Uani 1 1 d . . . . .
Rh2 Rh 0.55133(3) 0.72265(3) 0.57770(2) 0.1913(5) Uani 1 1 d . . . . .
O4A O 0.6043(2) 0.7822(2) 0.59183(9) 0.192(2) Uani 1 1 d . . . . .
O3I O 0.2722(3) 0.5258(2) 0.59369(9) 0.204(2) Uani 1 1 d . U . . .
O1I O 0.4497(2) 0.6469(3) 0.59290(9) 0.207(2) Uani 1 1 d . . . . .
O1A O 0.5626(3) 0.9099(2) 0.74424(10) 0.202(2) Uani 1 1 d . . . . .
O3A O 0.5552(3) 0.7688(3) 0.61789(8) 0.1924(19) Uani 1 1 d . . . . .
O4I O 0.2380(3) 0.4764(2) 0.56769(10) 0.215(3) Uani 1 1 d . U . . .
O2A O 0.5317(3) 0.8643(2) 0.71727(9) 0.194(2) Uani 1 1 d . . . . .
O2I O 0.4938(3) 0.6626(3) 0.56559(10) 0.223(3) Uani 1 1 d . . . . .
C8A C 0.5966(4) 0.7948(4) 0.60894(15) 0.176(3) Uani 1 1 d . . . . .
O1H O 0.4525(3) 0.6915(4) 0.63404(12) 0.258(3) Uani 1 1 d . . . . .
N00I N 0.6490(4) 0.8945(4) 0.66637(17) 0.232(4) Uani 1 1 d . . . . .
C8I C 0.2750(4) 0.5083(4) 0.57645(16) 0.200(3) Uani 1 1 d . U . . .
C1I C 0.4516(4) 0.6363(5) 0.5757(2) 0.219(4) Uani 1 1 d . U . . .
C1A C 0.5669(6) 0.8944(4) 0.72796(17) 0.208(4) Uani 1 1 d . U . . .
C1P C 0.6406(3) 0.7407(3) 0.55130(10) 0.212(4) Uani 1 1 d G . . . .
H1P H 0.655925 0.741300 0.563241 0.254 Uiso 1 1 calc R U . . .
C2P C 0.6663(3) 0.7482(3) 0.53405(15) 0.241(5) Uani 1 1 d G . . . .
H2P H 0.699207 0.753917 0.534204 0.289 Uiso 1 1 calc R U . . .
C3P C 0.6438(4) 0.7473(4) 0.51658(11) 0.261(6) Uani 1 1 d DG . . . .
C4P C 0.5956(4) 0.7389(5) 0.51636(9) 0.319(9) Uani 1 1 d G . . . .
H4P H 0.580215 0.738319 0.504419 0.383 Uiso 1 1 calc R U . . .
C5P C 0.5699(3) 0.7314(4) 0.53361(12) 0.289(7) Uani 1 1 d G . . . .
H5P H 0.536932 0.725702 0.533455 0.347 Uiso 1 1 calc R U . . .
N1P N 0.5924(3) 0.7323(3) 0.55108(9) 0.212(3) Uani 1 1 d G . . . .
N00R N 0.6864(4) 0.9248(5) 0.6745(2) 0.271(5) Uani 1 1 d . . . . .
C2I C 0.4108(3) 0.5954(3) 0.56584(12) 0.228(4) Uani 1 1 d G U . . .
C7I C 0.3664(3) 0.5702(3) 0.57591(9) 0.226(4) Uani 1 1 d G U . . .
H7I H 0.364311 0.579303 0.588848 0.271 Uiso 1 1 calc R U . . .
C6I C 0.3249(3) 0.5318(3) 0.56704(12) 0.226(4) Uani 1 1 d G U . . .
C5I C 0.3279(3) 0.5186(4) 0.54810(13) 0.288(7) Uani 1 1 d G U . . .
H5I H 0.299535 0.492330 0.542041 0.346 Uiso 1 1 calc R U . . .
C4I C 0.3723(4) 0.5438(4) 0.53804(11) 0.329(10) Uani 1 1 d G U . . .
H4I H 0.374364 0.534702 0.525095 0.394 Uiso 1 1 calc R U . . .
C3I C 0.4138(3) 0.5822(4) 0.54691(12) 0.289(7) Uani 1 1 d G U . . .
H3I H 0.444167 0.599375 0.540025 0.346 Uiso 1 1 calc R U . . .
C12A C 0.7058(3) 0.9206(3) 0.63768(12) 0.270(4) Uani 1 1 d G U . . .
H12A H 0.730418 0.949289 0.644162 0.324 Uiso 1 1 calc R U . . .
C13A C 0.6616(3) 0.8887(4) 0.64699(10) 0.234(5) Uani 1 1 d G U . . .
C14A C 0.6255(2) 0.8468(3) 0.63751(12) 0.204(3) Uani 1 1 d G . . . .
H14A H 0.595330 0.824930 0.643871 0.245 Uiso 1 1 calc R U . . .
C9A C 0.6337(2) 0.8367(3) 0.61871(12) 0.195(3) Uani 1 1 d G U . . .
C10A C 0.6779(3) 0.8687(3) 0.60939(9) 0.270(4) Uani 1 1 d G U . . .
H10A H 0.683508 0.861823 0.596541 0.324 Uiso 1 1 calc DR U . . .
C11A C 0.7140(2) 0.9106(3) 0.61888(11) 0.270(4) Uani 1 1 d G U . . .
H11A H 0.744175 0.932432 0.612511 0.324 Uiso 1 1 calc R U . . .
C6P C 0.6715(6) 0.7573(6) 0.49697(18) 0.281(6) Uani 1 1 d D U . . .
C5A C 0.7150(3) 0.9626(4) 0.70665(17) 0.335(9) Uani 1 1 d G U . . .
H5A H 0.747944 0.978446 0.701811 0.402 Uiso 1 1 calc R U . . .
C6A C 0.6759(3) 0.9303(4) 0.69492(11) 0.269(6) Uani 1 1 d G U . . .
C7A C 0.6277(3) 0.9070(3) 0.70200(11) 0.210(3) Uani 1 1 d G U . . .
H7A H 0.600911 0.884943 0.693985 0.252 Uiso 1 1 calc R U . . .
C2A C 0.6186(3) 0.9161(3) 0.72081(12) 0.217(4) Uani 1 1 d G U . . .
C3A C 0.6578(4) 0.9485(4) 0.73254(11) 0.280(6) Uani 1 1 d G U . . .
H3A H 0.651587 0.954693 0.745397 0.336 Uiso 1 1 calc R U . . .
C4A C 0.7060(3) 0.9717(4) 0.72546(16) 0.349(9) Uani 1 1 d G U . . .
H4A H 0.732717 0.993778 0.733478 0.419 Uiso 1 1 calc R U . . .
C8P C 0.675(2) 0.7084(16) 0.4950(9) 0.256(19) Uani 0.35(4) 1 d D U P A 1
H8PA H 0.691652 0.709515 0.482918 0.384 Uiso 0.35(4) 1 calc R U P A 1
H8PB H 0.692933 0.705710 0.505967 0.384 Uiso 0.35(4) 1 calc R U P A 1
H8PC H 0.641020 0.679594 0.494783 0.384 Uiso 0.35(4) 1 calc R U P A 1
C9P C 0.6444(18) 0.759(3) 0.4783(6) 0.49(4) Uani 0.35(4) 1 d D U P A 1
H9PA H 0.666066 0.765717 0.467066 0.733 Uiso 0.35(4) 1 calc R U P A 1
H9PB H 0.613868 0.727311 0.476543 0.733 Uiso 0.35(4) 1 calc R U P A 1
H9PC H 0.636244 0.785607 0.479481 0.733 Uiso 0.35(4) 1 calc R U P A 1
C7P C 0.7240(19) 0.806(3) 0.4969(10) 0.43(4) Uani 0.35(4) 1 d D U P A 1
H7PA H 0.739356 0.809522 0.484137 0.640 Uiso 0.35(4) 1 calc R U P A 1
H7PB H 0.720416 0.834363 0.499688 0.640 Uiso 0.35(4) 1 calc R U P A 1
H7PC H 0.745025 0.802655 0.506754 0.640 Uiso 0.35(4) 1 calc R U P A 1
C7Q C 0.664(2) 0.789(2) 0.4820(4) 0.39(2) Uani 0.65(4) 1 d D . P A 2
H7QA H 0.682963 0.792921 0.470388 0.590 Uiso 0.65(4) 1 calc R U P A 2
H7QB H 0.628354 0.773482 0.478681 0.590 Uiso 0.65(4) 1 calc R U P A 2
H7QC H 0.674348 0.822205 0.487566 0.590 Uiso 0.65(4) 1 calc R U P A 2
C8Q C 0.7290(8) 0.7839(14) 0.5018(4) 0.318(15) Uani 0.65(4) 1 d D . P A 2
H8QA H 0.734974 0.764182 0.511324 0.476 Uiso 0.65(4) 1 calc R U P A 2
H8QB H 0.747635 0.787153 0.489996 0.476 Uiso 0.65(4) 1 calc R U P A 2
H8QC H 0.739726 0.816912 0.507177 0.476 Uiso 0.65(4) 1 calc R U P A 2
C9Q C 0.655(2) 0.7061(10) 0.4873(7) 0.45(3) Uani 0.65(4) 1 d D . P A 2
H9QA H 0.659658 0.684694 0.496394 0.682 Uiso 0.65(4) 1 calc R U P A 2
H9QB H 0.620050 0.690499 0.483610 0.682 Uiso 0.65(4) 1 calc R U P A 2
H9QC H 0.675172 0.711035 0.475688 0.682 Uiso 0.65(4) 1 calc R U P A 2

loop_
_atom_site_aniso_label
_atom_site_aniso_U_11
_atom_site_aniso_U_22
_atom_site_aniso_U_33
_atom_site_aniso_U_23
_atom_site_aniso_U_13
_atom_site_aniso_U_12
Rh1 0.1750(7) 0.2259(9) 0.1469(7) 0.0128(4) 0.0238(4) 0.0949(6)
Rh2 0.1857(8) 0.2333(9) 0.1506(7) 0.0148(5) 0.0311(4) 0.1016(6)
O4A 0.188(5) 0.228(6) 0.166(4) 0.020(4) 0.039(4) 0.109(4)
O3I 0.239(6) 0.169(4) 0.162(4) -0.043(3) -0.049(4) 0.071(4)
O1I 0.228(6) 0.253(6) 0.142(4) 0.016(4) 0.051(4) 0.121(5)
O1A 0.248(6) 0.199(5) 0.153(4) -0.028(4) -0.012(4) 0.108(5)
O3A 0.195(5) 0.229(5) 0.160(4) 0.023(4) 0.032(4) 0.111(5)
O4I 0.243(6) 0.177(4) 0.171(4) -0.049(4) -0.055(4) 0.065(4)
O2A 0.223(6) 0.180(4) 0.160(4) -0.037(4) -0.004(4) 0.086(4)
O2I 0.249(7) 0.255(7) 0.160(5) -0.014(4) 0.026(5) 0.123(6)
C8A 0.165(7) 0.203(8) 0.164(7) 0.007(6) 0.028(6) 0.096(7)
O1H 0.247(7) 0.310(9) 0.210(6) 0.042(6) 0.081(6) 0.134(7)
N00I 0.187(7) 0.215(8) 0.249(10) -0.050(7) 0.009(7) 0.067(6)
C8I 0.198(7) 0.186(8) 0.181(7) -0.016(6) -0.004(5) 0.071(6)
C1I 0.189(8) 0.257(11) 0.193(9) -0.009(7) 0.038(7) 0.098(7)
C1A 0.293(13) 0.184(8) 0.163(8) -0.022(7) -0.003(9) 0.130(9)
C1P 0.189(8) 0.237(9) 0.198(10) 0.004(7) 0.038(7) 0.098(7)
C2P 0.248(11) 0.318(14) 0.174(8) 0.027(9) 0.050(9) 0.155(10)
C3P 0.247(12) 0.344(16) 0.217(11) 0.013(11) 0.067(10) 0.166(12)
C4P 0.347(19) 0.55(3) 0.143(8) 0.023(12) 0.039(11) 0.29(2)
C5P 0.250(12) 0.44(2) 0.176(10) 0.035(11) 0.055(10) 0.168(13)
N1P 0.240(9) 0.280(9) 0.143(6) 0.021(5) 0.031(5) 0.151(7)
N00R 0.205(9) 0.293(12) 0.286(13) -0.073(10) 0.027(8) 0.104(9)
C2I 0.231(8) 0.239(11) 0.177(7) -0.024(7) 0.022(6) 0.089(7)
C7I 0.210(7) 0.245(10) 0.167(7) -0.025(7) 0.006(5) 0.073(7)
C6I 0.233(7) 0.208(9) 0.185(7) -0.043(7) 0.000(6) 0.071(6)
C5I 0.245(10) 0.312(15) 0.234(11) -0.112(11) 0.015(8) 0.084(10)
C4I 0.270(13) 0.39(2) 0.254(14) -0.133(14) 0.033(9) 0.108(12)
C3I 0.259(11) 0.311(16) 0.206(9) -0.047(9) 0.049(8) 0.076(10)
C12A 0.202(5) 0.266(7) 0.266(8) -0.056(6) 0.061(5) 0.061(5)
C13A 0.192(8) 0.250(11) 0.239(11) -0.039(8) 0.037(7) 0.095(8)
C14A 0.196(8) 0.205(9) 0.212(10) -0.020(7) 0.020(7) 0.101(7)
C9A 0.180(8) 0.215(9) 0.193(8) -0.022(7) 0.015(6) 0.101(7)
C10A 0.202(5) 0.266(7) 0.266(8) -0.056(6) 0.061(5) 0.061(5)
C11A 0.202(5) 0.266(7) 0.266(8) -0.056(6) 0.061(5) 0.061(5)
C6P 0.337(14) 0.334(15) 0.215(10) 0.043(10) 0.104(11) 0.199(13)
C5A 0.204(8) 0.418(18) 0.292(13) -0.131(13) -0.007(8) 0.088(10)
C6A 0.206(8) 0.297(13) 0.243(10) -0.075(9) 0.019(7) 0.081(8)
C7A 0.189(6) 0.224(8) 0.209(7) -0.052(7) -0.009(6) 0.097(6)
C2A 0.214(8) 0.225(9) 0.197(7) -0.042(6) 0.003(6) 0.099(7)
C3A 0.220(8) 0.370(15) 0.247(10) -0.122(10) -0.040(7) 0.145(10)
C4A 0.229(8) 0.439(19) 0.299(13) -0.166(14) -0.018(9) 0.107(11)
C8P 0.29(4) 0.35(3) 0.18(3) -0.02(3) 0.03(3) 0.20(3)
C9P 0.42(4) 0.86(11) 0.32(3) 0.41(6) 0.23(3) 0.42(6)
C7P 0.47(5) 0.33(3) 0.37(7) 0.17(5) 0.26(3) 0.12(4)
C7Q 0.55(6) 0.65(6) 0.22(2) 0.05(3) 0.07(3) 0.48(5)
C8Q 0.314(15) 0.45(4) 0.25(2) 0.15(3) 0.167(17) 0.24(2)
C9Q 0.61(7) 0.37(3) 0.30(5) -0.01(2) 0.23(5) 0.18(3)

loop_
_atom_type_symbol
_atom_type_description
_atom_type_scat_dispersion_real
_atom_type_scat_dispersion_imag
_atom_type_scat_source
C C 0.0037 0.0023 'International Tables Vol C Tables 4.2.6.8 and 6.1.1.4'
H H 0.0000 0.0000 'International Tables Vol C Tables 4.2.6.8 and 6.1.1.4'
N N 0.0069 0.0046 'International Tables Vol C Tables 4.2.6.8 and 6.1.1.4'
O O 0.0123 0.0084 'International Tables Vol C Tables 4.2.6.8 and 6.1.1.4'
Rh Rh -0.9378 1.2083 'International Tables Vol C Tables 4.2.6.8 and 6.1.1.4'

loop_
_geom_angle_atom_site_label_1
_geom_angle_atom_site_label_2
_geom_angle_atom_site_label_3
_geom_angle
_geom_angle_site_symmetry_1
_geom_angle_site_symmetry_3
_geom_angle_publ_flag
O3I Rh1 Rh2 87.46(15) 2_665 . ?
O3I Rh1 O3A 89.3(3) 2_665 . ?
O3I Rh1 O2A 174.5(2) 2_665 26_456 ?
O3I Rh1 O1H 92.9(3) 2_665 . ?
O1I Rh1 Rh2 87.56(16) . . ?
O1I Rh1 O3I 89.8(3) . 2_665 ?
O1I Rh1 O3A 176.7(2) . . ?
O1I Rh1 O2A 88.6(3) . 26_456 ?
O1I Rh1 O1H 93.0(3) . . ?
O3A Rh1 Rh2 89.24(17) . . ?
O3A Rh1 O2A 92.0(3) . 26_456 ?
O3A Rh1 O1H 90.2(3) . . ?
O2A Rh1 Rh2 87.22(19) 26_456 . ?
O2A Rh1 O1H 92.5(3) 26_456 . ?
O1H Rh1 Rh2 179.3(3) . . ?
O4A Rh2 Rh1 86.83(17) . . ?
O4A Rh2 N1P 97.4(3) . . ?
O1A Rh2 Rh1 88.44(19) 26_456 . ?
O1A Rh2 O4A 90.1(3) 26_456 . ?
O1A Rh2 O2I 90.9(3) 26_456 . ?
O1A Rh2 N1P 91.6(3) 26_456 . ?
O4I Rh2 Rh1 88.37(17) 2_665 . ?
O4I Rh2 O4A 90.7(3) 2_665 . ?
O4I Rh2 O1A 176.7(3) 2_665 26_456 ?
O4I Rh2 O2I 88.0(3) 2_665 . ?
O4I Rh2 N1P 91.5(3) 2_665 . ?
O2I Rh2 Rh1 87.7(2) . . ?
O2I Rh2 O4A 174.4(3) . . ?
O2I Rh2 N1P 88.0(3) . . ?
N1P Rh2 Rh1 175.8(2) . . ?
C8A O4A Rh2 121.8(6) . . ?
C8I O3I Rh1 118.5(6) . 3_565 ?
C1I O1I Rh1 124.6(7) . . ?
C1A O1A Rh2 119.6(8) . 27_556 ?
C8A O3A Rh1 120.4(6) . . ?
C8I O4I Rh2 122.9(7) . 3_565 ?
C1A O2A Rh1 118.6(7) . 27_556 ?
C1I O2I Rh2 119.7(7) . . ?
O4A C8A C9A 121.6(8) . . ?
O3A C8A O4A 121.5(9) . . ?
O3A C8A C9A 116.8(8) . . ?
N00R N00I C13A 108.5(10) . . ?
O3I C8I C6I 116.9(9) . . ?
O4I C8I O3I 122.8(10) . . ?
O4I C8I C6I 120.1(10) . . ?
O1I C1I O2I 119.8(11) . . ?
O1I C1I C2I 123.2(10) . . ?
O2I C1I C2I 117.0(11) . . ?
O1A C1A C2A 114.9(11) . . ?
O2A C1A O1A 126.1(13) . . ?
O2A C1A C2A 118.9(10) . . ?
C2P C1P H1P 120.0 . . ?
C2P C1P N1P 120.0 . . ?
N1P C1P H1P 120.0 . . ?
C1P C2P H2P 120.0 . . ?
C3P C2P C1P 120.0 . . ?
C3P C2P H2P 120.0 . . ?
C2P C3P C6P 122.0(10) . . ?
C4P C3P C2P 120.0 . . ?
C4P C3P C6P 118.0(10) . . ?
C3P C4P H4P 120.0 . . ?
C5P C4P C3P 120.0 . . ?
C5P C4P H4P 120.0 . . ?
C4P C5P H5P 120.0 . . ?
N1P C5P C4P 120.0 . . ?
N1P C5P H5P 120.0 . . ?
C1P N1P Rh2 121.5(5) . . ?
C5P N1P Rh2 118.5(5) . . ?
C5P N1P C1P 120.0 . . ?
N00I N00R C6A 110.6(10) . . ?
C7I C2I C1I 116.8(7) . . ?
C7I C2I C3I 120.0 . . ?
C3I C2I C1I 123.1(7) . . ?
C2I C7I H7I 120.0 . . ?
C2I C7I C6I 120.0 . . ?
C6I C7I H7I 120.0 . . ?
C7I C6I C8I 121.4(7) . . ?
C5I C6I C8I 118.1(7) . . ?
C5I C6I C7I 120.0 . . ?
C6I C5I H5I 120.0 . . ?
C6I C5I C4I 120.0 . . ?
C4I C5I H5I 120.0 . . ?
C5I C4I H4I 120.0 . . ?
C5I C4I C3I 120.0 . . ?
C3I C4I H4I 120.0 . . ?
C2I C3I H3I 120.0 . . ?
C4I C3I C2I 120.0 . . ?
C4I C3I H3I 120.0 . . ?
C13A C12A H12A 120.0 . . ?
C13A C12A C11A 120.0 . . ?
C11A C12A H12A 120.0 . . ?
C12A C13A N00I 125.4(7) . . ?
C14A C13A N00I 114.6(7) . . ?
C14A C13A C12A 120.0 . . ?
C13A C14A H14A 120.0 . . ?
C9A C14A C13A 120.0 . . ?
C9A C14A H14A 120.0 . . ?
C14A C9A C8A 119.9(7) . . ?
C14A C9A C10A 120.0 . . ?
C10A C9A C8A 120.1(7) . . ?
C9A C10A H10A 120.0 . . ?
C9A C10A C11A 120.0 . . ?
C11A C10A H10A 120.0 . . ?
C12A C11A H11A 120.0 . . ?
C10A C11A C12A 120.0 . . ?
C10A C11A H11A 120.0 . . ?
C3P C6P C8P 100(3) . . ?
C3P C6P C9P 118(2) . . ?
C3P C6P C7P 114(3) . . ?
C3P C6P C8Q 106.8(15) . . ?
C3P C6P C9Q 108(2) . . ?
C9P C6P C8P 105(2) . . ?
C9P C6P C7P 107(2) . . ?
C7P C6P C8P 113(5) . . ?
C7Q C6P C3P 117.4(16) . . ?
C7Q C6P C8Q 108(2) . . ?
C7Q C6P C9Q 107.3(18) . . ?
C9Q C6P C8Q 109(2) . . ?
C6A C5A H5A 120.0 . . ?
C6A C5A C4A 120.0 . . ?
C4A C5A H5A 120.0 . . ?
C5A C6A N00R 118.4(8) . . ?
C7A C6A N00R 121.4(8) . . ?
C7A C6A C5A 120.0 . . ?
C6A C7A H7A 120.0 . . ?
C6A C7A C2A 120.0 . . ?
C2A C7A H7A 120.0 . . ?
C7A C2A C1A 120.2(7) . . ?
C3A C2A C1A 119.7(7) . . ?
C3A C2A C7A 120.0 . . ?
C2A C3A H3A 120.0 . . ?
C4A C3A C2A 120.0 . . ?
C4A C3A H3A 120.0 . . ?
C5A C4A H4A 120.0 . . ?
C3A C4A C5A 120.0 . . ?
C3A C4A H4A 120.0 . . ?
C6P C8P H8PA 109.5 . . ?
C6P C8P H8PB 109.5 . . ?
C6P C8P H8PC 109.5 . . ?
H8PA C8P H8PB 109.5 . . ?
H8PA C8P H8PC 109.5 . . ?
H8PB C8P H8PC 109.5 . . ?
C6P C9P H9PA 109.5 . . ?
C6P C9P H9PB 109.5 . . ?
C6P C9P H9PC 109.5 . . ?
H9PA C9P H9PB 109.5 . . ?
H9PA C9P H9PC 109.5 . . ?
H9PB C9P H9PC 109.5 . . ?
C6P C7P H7PA 109.5 . . ?
C6P C7P H7PB 109.5 . . ?
C6P C7P H7PC 109.5 . . ?
H7PA C7P H7PB 109.5 . . ?
H7PA C7P H7PC 109.5 . . ?
H7PB C7P H7PC 109.5 . . ?
C6P C7Q H7QA 109.5 . . ?
C6P C7Q H7QB 109.5 . . ?
C6P C7Q H7QC 109.5 . . ?
H7QA C7Q H7QB 109.5 . . ?
H7QA C7Q H7QC 109.5 . . ?
H7QB C7Q H7QC 109.5 . . ?
C6P C8Q H8QA 109.5 . . ?
C6P C8Q H8QB 109.5 . . ?
C6P C8Q H8QC 109.5 . . ?
H8QA C8Q H8QB 109.5 . . ?
H8QA C8Q H8QC 109.5 . . ?
H8QB C8Q H8QC 109.5 . . ?
C6P C9Q H9QA 109.5 . . ?
C6P C9Q H9QB 109.5 . . ?
C6P C9Q H9QC 109.5 . . ?
H9QA C9Q H9QB 109.5 . . ?
H9QA C9Q H9QC 109.5 . . ?
H9QB C9Q H9QC 109.5 . . ?

loop_
_geom_bond_atom_site_label_1
_geom_bond_atom_site_label_2
_geom_bond_distance
_geom_bond_site_symmetry_2
_geom_bond_publ_flag
Rh1 Rh2 2.4003(9) . ?
Rh1 O3I 1.997(8) 2_665 ?
Rh1 O1I 1.968(8) . ?
Rh1 O3A 2.001(7) . ?
Rh1 O2A 2.038(7) 26_456 ?
Rh1 O1H 2.357(7) . ?
Rh2 O4A 2.016(7) . ?
Rh2 O1A 1.995(7) 26_456 ?
Rh2 O4I 1.936(8) 2_665 ?
Rh2 O2I 2.016(8) . ?
Rh2 N1P 2.175(5) . ?
O4A C8A 1.306(10) . ?
O3I C8I 1.332(12) . ?
O1I C1I 1.244(13) . ?
O1A C1A 1.258(11) . ?
O3A C8A 1.289(10) . ?
O4I C8I 1.240(11) . ?
O2A C1A 1.264(13) . ?
O2I C1I 1.345(12) . ?
C8A C9A 1.410(11) . ?
N00I N00R 1.211(12) . ?
N00I C13A 1.433(11) . ?
C8I C6I 1.497(12) . ?
C1I C2I 1.444(13) . ?
C1A C2A 1.488(14) . ?
C1P H1P 0.9500 . ?
C1P C2P 1.3900 . ?
C1P N1P 1.3900 . ?
C2P H2P 0.9500 . ?
C2P C3P 1.3900 . ?
C3P C4P 1.3900 . ?
C3P C6P 1.554(11) . ?
C4P H4P 0.9500 . ?
C4P C5P 1.3900 . ?
C5P H5P 0.9500 . ?
C5P N1P 1.3900 . ?
N00R C6A 1.476(14) . ?
C2I C7I 1.3900 . ?
C2I C3I 1.3900 . ?
C7I H7I 0.9500 . ?
C7I C6I 1.3900 . ?
C6I C5I 1.3900 . ?
C5I H5I 0.9500 . ?
C5I C4I 1.3900 . ?
C4I H4I 0.9500 . ?
C4I C3I 1.3900 . ?
C3I H3I 0.9500 . ?
C12A H12A 0.9500 . ?
C12A C13A 1.3900 . ?
C12A C11A 1.3900 . ?
C13A C14A 1.3900 . ?
C14A H14A 0.9500 . ?
C14A C9A 1.3900 . ?
C9A C10A 1.3900 . ?
C10A H10A 0.9500 . ?
C10A C11A 1.3900 . ?
C11A H11A 0.9500 . ?
C6P C8P 1.580(17) . ?
C6P C9P 1.562(17) . ?
C6P C7P 1.573(17) . ?
C6P C7Q 1.541(16) . ?
C6P C8Q 1.587(16) . ?
C6P C9Q 1.563(17) . ?
C5A H5A 0.9500 . ?
C5A C6A 1.3900 . ?
C5A C4A 1.3900 . ?
C6A C7A 1.3900 . ?
C7A H7A 0.9500 . ?
C7A C2A 1.3900 . ?
C2A C3A 1.3900 . ?
C3A H3A 0.9500 . ?
C3A C4A 1.3900 . ?
C4A H4A 0.9500 . ?
C8P H8PA 0.9800 . ?
C8P H8PB 0.9800 . ?
C8P H8PC 0.9800 . ?
C9P H9PA 0.9800 . ?
C9P H9PB 0.9800 . ?
C9P H9PC 0.9800 . ?
C7P H7PA 0.9800 . ?
C7P H7PB 0.9800 . ?
C7P H7PC 0.9800 . ?
C7Q H7QA 0.9800 . ?
C7Q H7QB 0.9800 . ?
C7Q H7QC 0.9800 . ?
C8Q H8QA 0.9800 . ?
C8Q H8QB 0.9800 . ?
C8Q H8QC 0.9800 . ?
C9Q H9QA 0.9800 . ?
C9Q H9QB 0.9800 . ?
C9Q H9QC 0.9800 . ?

loop_
_geom_torsion_atom_site_label_1
_geom_torsion_atom_site_label_2
_geom_torsion_atom_site_label_3
_geom_torsion_atom_site_label_4
_geom_torsion
_geom_torsion_site_symmetry_1
_geom_torsion_site_symmetry_2
_geom_torsion_site_symmetry_3
_geom_torsion_site_symmetry_4
_geom_torsion_publ_flag
Rh1 O3I C8I O4I 0.5(14) 3_565 . . . ?
Rh1 O3I C8I C6I 175.7(7) 3_565 . . . ?
Rh1 O1I C1I O2I 9.8(18) . . . . ?
Rh1 O1I C1I C2I -172.1(8) . . . . ?
Rh1 O3A C8A O4A 1.3(11) . . . . ?
Rh1 O3A C8A C9A -177.1(6) . . . . ?
Rh1 O2A C1A O1A -3.5(14) 27_556 . . . ?
Rh1 O2A C1A C2A 179.4(6) 27_556 . . . ?
Rh2 O4A C8A O3A 2.2(11) . . . . ?
Rh2 O4A C8A C9A -179.5(6) . . . . ?
Rh2 O1A C1A O2A 2.2(14) 27_556 . . . ?
Rh2 O1A C1A C2A 179.4(6) 27_556 . . . ?
Rh2 O4I C8I O3I 1.1(15) 3_565 . . . ?
Rh2 O4I C8I C6I -173.9(7) 3_565 . . . ?
Rh2 O2I C1I O1I -5.3(16) . . . . ?
Rh2 O2I C1I C2I 176.5(8) . . . . ?
O4A C8A C9A C14A -175.0(6) . . . . ?
O4A C8A C9A C10A 6.6(11) . . . . ?
O3I C8I C6I C7I -0.1(13) . . . . ?
O3I C8I C6I C5I -172.3(8) . . . . ?
O1I C1I C2I C7I 5.8(16) . . . . ?
O1I C1I C2I C3I -176.9(10) . . . . ?
O1A C1A C2A C7A -171.4(7) . . . . ?
O1A C1A C2A C3A 4.0(12) . . . . ?
O3A C8A C9A C14A 3.5(10) . . . . ?
O3A C8A C9A C10A -175.0(6) . . . . ?
O4I C8I C6I C7I 175.2(8) . . . . ?
O4I C8I C6I C5I 3.0(13) . . . . ?
O2A C1A C2A C7A 6.0(13) . . . . ?
O2A C1A C2A C3A -178.6(8) . . . . ?
O2I C1I C2I C7I -176.0(9) . . . . ?
O2I C1I C2I C3I 1.2(16) . . . . ?
C8A C9A C10A C11A 178.5(8) . . . . ?
N00I N00R C6A C5A 178.1(10) . . . . ?
N00I N00R C6A C7A -7.0(17) . . . . ?
N00I C13A C14A C9A -179.2(8) . . . . ?
C8I C6I C5I C4I 172.3(9) . . . . ?
C1I C2I C7I C6I 177.4(10) . . . . ?
C1I C2I C3I C4I -177.2(11) . . . . ?
C1A C2A C3A C4A -175.4(10) . . . . ?
C1P C2P C3P C4P 0.0 . . . . ?
C1P C2P C3P C6P 177.8(11) . . . . ?
C2P C1P N1P Rh2 -178.1(6) . . . . ?
C2P C1P N1P C5P 0.0 . . . . ?
C2P C3P C4P C5P 0.0 . . . . ?
C2P C3P C6P C8P 71(3) . . . . ?
C2P C3P C6P C9P -176(3) . . . . ?
C2P C3P C6P C7P -50(4) . . . . ?
C2P C3P C6P C7Q -139(3) . . . . ?
C2P C3P C6P C8Q -18(2) . . . . ?
C2P C3P C6P C9Q 100(2) . . . . ?
C3P C4P C5P N1P 0.0 . . . . ?
C4P C3P C6P C8P -111(2) . . . . ?
C4P C3P C6P C9P 2(3) . . . . ?
C4P C3P C6P C7P 128(4) . . . . ?
C4P C3P C6P C7Q 39(3) . . . . ?
C4P C3P C6P C8Q 160.1(16) . . . . ?
C4P C3P C6P C9Q -82(2) . . . . ?
C4P C5P N1P Rh2 178.1(6) . . . . ?
C4P C5P N1P C1P 0.0 . . . . ?
N1P C1P C2P C3P 0.0 . . . . ?
N00R N00I C13A C12A -14.6(15) . . . . ?
N00R N00I C13A C14A 164.5(10) . . . . ?
N00R C6A C7A C2A -174.7(11) . . . . ?
C2I C7I C6I C8I -172.0(9) . . . . ?
C2I C7I C6I C5I 0.0 . . . . ?
C7I C2I C3I C4I 0.0 . . . . ?
C7I C6I C5I C4I 0.0 . . . . ?
C6I C5I C4I C3I 0.0 . . . . ?
C5I C4I C3I C2I 0.0 . . . . ?
C3I C2I C7I C6I 0.0 . . . . ?
C12A C13A C14A C9A 0.0 . . . . ?
C13A N00I N00R C6A -177.1(9) . . . . ?
C13A C12A C11A C10A 0.0 . . . . ?
C13A C14A C9A C8A -178.5(8) . . . . ?
C13A C14A C9A C10A 0.0 . . . . ?
C14A C9A C10A C11A 0.0 . . . . ?
C9A C10A C11A C12A 0.0 . . . . ?
C11A C12A C13A N00I 179.1(9) . . . . ?
C11A C12A C13A C14A 0.0 . . . . ?
C6P C3P C4P C5P -177.9(10) . . . . ?
C5A C6A C7A C2A 0.0 . . . . ?
C6A C5A C4A C3A 0.0 . . . . ?
C6A C7A C2A C1A 175.3(10) . . . . ?
C6A C7A C2A C3A 0.0 . . . . ?
C7A C2A C3A C4A 0.0 . . . . ?
C2A C3A C4A C5A 0.0 . . . . ?
C4A C5A C6A N00R 174.9(11) . . . . ?
C4A C5A C6A C7A 0.0 . . . . ?

loop_
_smtbx_masks_void_nr
_smtbx_masks_void_average_x
_smtbx_masks_void_average_y
_smtbx_masks_void_average_z
_smtbx_masks_void_volume
_smtbx_masks_void_count_electrons
_smtbx_masks_void_content
1 -0.759 -0.108 -0.388 36991.8 6304.6 ?
